data_1501813
loop_
_publ_author_name
'Wu, Hankui'
'Fronczek, Frank R.'
'Ferreira, Daneel'
'Burandt, Jr, Charles L'
'Zjawiony, Jordan K.'

_publ_section_title
;
 Labdane diterpenoids from Leonurus sibiricus.
;
_journal_issue 4
_journal_name_full 'Journal of natural products'
_journal_page_first 831
_journal_page_last 836
_journal_paper_doi 10.1021/np100956k
_journal_volume 74
_journal_year 2011
_chemical_absolute_configuration rm
_chemical_formula_moiety 'C22 H34 O7'
_chemical_formula_sum 'C22 H34 O7'
_chemical_formula_weight 410.49
_chemical_name_systematic
; 
 ? 
;
_space_group_IT_number 19
_symmetry_cell_setting orthorhombic
_symmetry_space_group_name_Hall 'P 2ac 2ab'
_symmetry_space_group_name_H-M 'P 21 21 21'
_atom_sites_solution_hydrogens geom
_atom_sites_solution_primary direct
_atom_sites_solution_secondary difmap
_audit_creation_method SHELXL-97
_cell_angle_alpha 90
_cell_angle_beta 90
_cell_angle_gamma 90
_cell_formula_units_Z 4
_cell_length_a 11.373(3)
_cell_length_b 11.703(2)
_cell_length_c 15.508(3)
_cell_measurement_reflns_used 3152
_cell_measurement_temperature 90.0(5)
_cell_measurement_theta_max 57.7
_cell_measurement_theta_min 4.7
_cell_volume 2064.1(8)
_computing_cell_refinement 'Bruker (2006) Apex-II '
_computing_data_collection 'Bruker (2006) Apex-II'
_computing_data_reduction 'Bruker (2006) Apex-II '
_computing_molecular_graphics 'ORTEP-3 for Windows (Farrugia, 1997)'
_computing_publication_material 'Bruker SHELXTL (Sheldrick, 2008)'
_computing_structure_refinement 'SHELXL-97 (Sheldrick, 2008)'
_computing_structure_solution 'SIR2002 (Burla et al., 2003)'
_diffrn_ambient_temperature 90.0(5)
_diffrn_measured_fraction_theta_full 0.993
_diffrn_measured_fraction_theta_max 0.993
_diffrn_measurement_device_type 'Bruker APEX-II CCD'
_diffrn_measurement_method '\f and \w scans'
_diffrn_radiation_monochromator graphite
_diffrn_radiation_source 'fine-focus sealed tube'
_diffrn_radiation_type CuK\a
_diffrn_radiation_wavelength 1.54178
_diffrn_reflns_av_R_equivalents 0.0878
_diffrn_reflns_av_sigmaI/netI 0.0794
_diffrn_reflns_limit_h_max 12
_diffrn_reflns_limit_h_min -12
_diffrn_reflns_limit_k_max 12
_diffrn_reflns_limit_k_min -12
_diffrn_reflns_limit_l_max 16
_diffrn_reflns_limit_l_min -16
_diffrn_reflns_number 10577
_diffrn_reflns_theta_full 58.3
_diffrn_reflns_theta_max 58.3
_diffrn_reflns_theta_min 4.7
_exptl_absorpt_coefficient_mu 0.800
_exptl_absorpt_correction_T_max 0.896
_exptl_absorpt_correction_T_min 0.869
_exptl_absorpt_correction_type multi-scan
_exptl_absorpt_process_details 'SADABS (Sheldrick, 2002)'
_exptl_crystal_colour colourless
_exptl_crystal_density_diffrn 1.321
_exptl_crystal_density_method 'not measured'
_exptl_crystal_description fragment
_exptl_crystal_F_000 888
_exptl_crystal_size_max 0.18
_exptl_crystal_size_mid 0.17
_exptl_crystal_size_min 0.14
_refine_diff_density_max 0.40
_refine_diff_density_min -0.23
_refine_diff_density_rms 0.050
_refine_ls_abs_structure_details '1210 Friedel pairs (Flack, 1983) '
_refine_ls_abs_structure_Flack 0.0(4)
_refine_ls_extinction_coef 0.0014(4)
_refine_ls_extinction_expression Fc^*^=kFc[1+0.001xFc^2^\l^3^/sin(2\q)]^-1/4^
_refine_ls_extinction_method SHELXL
_refine_ls_goodness_of_fit_ref 1.049
_refine_ls_hydrogen_treatment constr
_refine_ls_matrix_type full
_refine_ls_number_parameters 270
_refine_ls_number_reflns 2873
_refine_ls_number_restraints 0
_refine_ls_restrained_S_all 1.049
_refine_ls_R_factor_all 0.075
_refine_ls_R_factor_gt 0.052
_refine_ls_shift/su_max 0.000
_refine_ls_shift/su_mean 0.000
_refine_ls_structure_factor_coef Fsqd
_refine_ls_weighting_details 'calc w=1/[\s^2^(Fo^2^)+(0.0569P)^2^+0.7951P] where P=(Fo^2^+2Fc^2^)/3'
_refine_ls_weighting_scheme calc
_refine_ls_wR_factor_gt 0.119
_refine_ls_wR_factor_ref 0.131
_reflns_number_gt 2236
_reflns_number_total 2873
_reflns_threshold_expression I>2\s(I)
_cod_data_source_file np100956k_si_003.cif
_cod_data_source_block LS-2
_cod_depositor_comments
;
The following automatic conversions were performed:

'_symmetry_cell_setting' value 'Orthorhombic' changed to
'orthorhombic' according to
/home/saulius/struct/CIF-dictionaries/cif_core.dic dictionary named
'cif_core.dic' version 2.4.1 from 2010-06-29.

Automatic conversion script
Id: cif_fix_values 1715 2011-07-08 13:25:40Z adriana 
;
_cod_original_sg_symbol_Hall 'P 2ac 2ab '
_cod_original_sg_symbol_H-M 'P 21 21 21 '
_cod_database_code 1501813

loop_
_symmetry_equiv_pos_as_xyz
'x, y, z'
'-x+1/2, -y, z+1/2'
'-x, y+1/2, -z+1/2'
'x+1/2, -y+1/2, -z'

loop_
_atom_site_label
_atom_site_type_symbol
_atom_site_fract_x
_atom_site_fract_y
_atom_site_fract_z
_atom_site_U_iso_or_equiv
_atom_site_adp_type
_atom_site_occupancy
_atom_site_symmetry_multiplicity
_atom_site_calc_flag
_atom_site_refinement_flags
O1 O 0.3668(2) 0.3592(2) 0.25647(18) 0.0293(7) Uani 1 1 d .
O2 O 0.2512(3) 0.2126(2) 0.35903(18) 0.0327(7) Uani 1 1 d .
H2 H 0.2295 0.2365 0.3105 0.049 Uiso 1 1 calc R
O3 O 0.4301(2) 0.3903(2) 0.54952(17) 0.0270(7) Uani 1 1 d .
O4 O 0.5411(3) 0.4316(3) 0.76473(19) 0.0437(9) Uani 1 1 d .
O5 O 0.6010(3) 0.2428(3) 0.7796(2) 0.0455(9) Uani 1 1 d .
H5 H 0.6372 0.2603 0.8249 0.068 Uiso 1 1 calc R
O6 O 0.7145(2) 0.5191(2) 0.41521(18) 0.0294(7) Uani 1 1 d .
O7 O 0.8414(3) 0.6633(3) 0.43688(18) 0.0317(7) Uani 1 1 d .
C1 C 0.4932(4) 0.6127(4) 0.4813(3) 0.0284(10) Uani 1 1 d .
H1A H 0.4513 0.6698 0.5169 0.034 Uiso 1 1 calc R
H1B H 0.5426 0.5661 0.5203 0.034 Uiso 1 1 calc R
C2 C 0.5736(4) 0.6758(3) 0.4170(3) 0.0295(10) Uani 1 1 d .
H2A H 0.5255 0.7270 0.3804 0.035 Uiso 1 1 calc R
H2B H 0.6306 0.7234 0.4492 0.035 Uiso 1 1 calc R
C3 C 0.6397(3) 0.5921(4) 0.3603(3) 0.0280(10) Uani 1 1 d .
H3 H 0.6905 0.6355 0.3191 0.034 Uiso 1 1 calc R
C4 C 0.5593(4) 0.5109(4) 0.3092(3) 0.0275(10) Uani 1 1 d .
C5 C 0.4715(4) 0.4538(3) 0.3735(3) 0.0248(10) Uani 1 1 d .
H5A H 0.5224 0.4061 0.4119 0.030 Uiso 1 1 calc R
C6 C 0.3871(4) 0.3697(4) 0.3333(3) 0.0272(10) Uani 1 1 d .
C7 C 0.3237(4) 0.2961(3) 0.3991(3) 0.0276(10) Uani 1 1 d .
H7 H 0.3850 0.2544 0.4330 0.033 Uiso 1 1 calc R
C8 C 0.2547(4) 0.3714(4) 0.4627(3) 0.0274(10) Uani 1 1 d .
H8 H 0.1962 0.4166 0.4287 0.033 Uiso 1 1 calc R
C9 C 0.3403(3) 0.4576(4) 0.5067(3) 0.0255(10) Uani 1 1 d .
C10 C 0.4019(3) 0.5342(3) 0.4375(3) 0.0262(10) Uani 1 1 d .
C11 C 0.2791(4) 0.5261(4) 0.5793(3) 0.0312(10) Uani 1 1 d .
H11A H 0.3086 0.6057 0.5810 0.037 Uiso 1 1 calc R
H11B H 0.1929 0.5276 0.5705 0.037 Uiso 1 1 calc R
C12 C 0.3101(4) 0.4633(4) 0.6621(3) 0.0346(11) Uani 1 1 d .
H12A H 0.3202 0.5177 0.7105 0.042 Uiso 1 1 calc R
H12B H 0.2479 0.4077 0.6775 0.042 Uiso 1 1 calc R
C13 C 0.4252(4) 0.4025(4) 0.6422(2) 0.0282(10) Uani 1 1 d .
C14 C 0.4425(4) 0.2869(4) 0.6862(3) 0.0339(11) Uani 1 1 d .
H14A H 0.3658 0.2497 0.6976 0.041 Uiso 1 1 calc R
H14B H 0.4908 0.2355 0.6499 0.041 Uiso 1 1 calc R
C15 C 0.5048(4) 0.3147(4) 0.7694(3) 0.0316(10) Uani 1 1 d .
H15 H 0.4495 0.3045 0.8189 0.038 Uiso 1 1 calc R
C16 C 0.5335(4) 0.4669(4) 0.6767(3) 0.0303(10) Uani 1 1 d .
H16A H 0.6052 0.4452 0.6444 0.036 Uiso 1 1 calc R
H16B H 0.5223 0.5506 0.6724 0.036 Uiso 1 1 calc R
C17 C 0.1863(4) 0.2955(4) 0.5254(3) 0.0334(11) Uani 1 1 d .
H17A H 0.1348 0.2440 0.4928 0.050 Uiso 1 1 calc R
H17B H 0.1386 0.3434 0.5636 0.050 Uiso 1 1 calc R
H17C H 0.2416 0.2503 0.5598 0.050 Uiso 1 1 calc R
C18 C 0.6340(3) 0.4184(4) 0.2665(3) 0.0309(10) Uani 1 1 d .
H18A H 0.7019 0.4537 0.2383 0.046 Uiso 1 1 calc R
H18B H 0.5866 0.3778 0.2235 0.046 Uiso 1 1 calc R
H18C H 0.6612 0.3642 0.3104 0.046 Uiso 1 1 calc R
C19 C 0.5023(4) 0.5814(4) 0.2364(3) 0.0302(10) Uani 1 1 d .
H19A H 0.5630 0.6060 0.1956 0.045 Uiso 1 1 calc R
H19B H 0.4635 0.6486 0.2611 0.045 Uiso 1 1 calc R
H19C H 0.4440 0.5344 0.2063 0.045 Uiso 1 1 calc R
C20 C 0.3070(4) 0.6076(4) 0.3914(3) 0.0291(10) Uani 1 1 d .
H20A H 0.2497 0.6350 0.4339 0.044 Uiso 1 1 calc R
H20B H 0.2667 0.5611 0.3480 0.044 Uiso 1 1 calc R
H20C H 0.3446 0.6731 0.3634 0.044 Uiso 1 1 calc R
C21 C 0.8118(4) 0.5653(4) 0.4477(3) 0.0290(10) Uani 1 1 d .
C22 C 0.8800(4) 0.4817(4) 0.5010(3) 0.0386(12) Uani 1 1 d .
H22A H 0.9137 0.4228 0.4634 0.058 Uiso 1 1 calc R
H22B H 0.8276 0.4458 0.5432 0.058 Uiso 1 1 calc R
H22C H 0.9435 0.5217 0.5313 0.058 Uiso 1 1 calc R

loop_
_atom_site_aniso_label
_atom_site_aniso_U_11
_atom_site_aniso_U_22
_atom_site_aniso_U_33
_atom_site_aniso_U_23
_atom_site_aniso_U_13
_atom_site_aniso_U_12
O1 0.0350(16) 0.0308(16) 0.0222(18) -0.0010(14) 0.0014(13) -0.0004(13)
O2 0.0348(17) 0.0374(17) 0.0260(16) 0.0021(15) -0.0030(13) -0.0092(14)
O3 0.0299(16) 0.0310(15) 0.0201(14) 0.0041(13) -0.0009(12) 0.0025(13)
O4 0.061(2) 0.0423(18) 0.0274(17) 0.0001(16) -0.0136(15) -0.0085(16)
O5 0.043(2) 0.054(2) 0.039(2) -0.0050(17) -0.0010(15) 0.0018(17)
O6 0.0301(16) 0.0300(16) 0.0281(16) 0.0023(14) -0.0043(12) 0.0013(13)
O7 0.0379(18) 0.0301(17) 0.0271(16) -0.0048(15) -0.0018(13) -0.0049(14)
C1 0.030(2) 0.031(2) 0.024(2) -0.003(2) 0.0006(18) 0.0025(19)
C2 0.032(2) 0.025(2) 0.032(2) 0.001(2) 0.000(2) -0.0034(19)
C3 0.028(2) 0.033(2) 0.023(2) 0.002(2) -0.0055(18) 0.003(2)
C4 0.030(2) 0.033(2) 0.020(2) 0.000(2) 0.0018(18) -0.004(2)
C5 0.028(2) 0.026(2) 0.020(2) -0.0004(19) 0.0006(17) 0.0040(19)
C6 0.027(2) 0.026(2) 0.029(3) -0.001(2) 0.0001(18) -0.0002(19)
C7 0.030(2) 0.030(2) 0.023(2) -0.001(2) -0.0005(19) -0.011(2)
C8 0.025(2) 0.032(2) 0.025(2) -0.002(2) 0.0024(18) 0.0028(19)
C9 0.022(2) 0.027(2) 0.028(2) 0.004(2) -0.0025(18) 0.0001(18)
C10 0.028(2) 0.028(2) 0.023(2) -0.001(2) 0.0026(17) 0.0003(18)
C11 0.032(2) 0.045(3) 0.017(2) -0.004(2) 0.0025(17) 0.001(2)
C12 0.034(2) 0.046(3) 0.023(2) -0.002(2) -0.0002(18) 0.001(2)
C13 0.035(2) 0.032(2) 0.018(2) 0.000(2) 0.0024(17) 0.003(2)
C14 0.041(3) 0.036(3) 0.026(2) 0.004(2) 0.003(2) 0.005(2)
C15 0.035(2) 0.036(3) 0.024(2) 0.000(2) -0.007(2) 0.004(2)
C16 0.033(2) 0.041(3) 0.017(2) 0.002(2) -0.0071(17) -0.002(2)
C17 0.032(2) 0.041(3) 0.028(2) 0.002(2) 0.0036(19) -0.003(2)
C18 0.030(2) 0.034(2) 0.029(2) -0.002(2) -0.0004(18) 0.0032(19)
C19 0.034(2) 0.035(2) 0.022(2) 0.005(2) -0.0032(18) -0.004(2)
C20 0.033(2) 0.029(2) 0.025(2) 0.000(2) -0.0013(18) 0.002(2)
C21 0.034(3) 0.033(3) 0.021(2) -0.004(2) -0.0016(18) -0.001(2)
C22 0.034(3) 0.037(3) 0.044(3) 0.008(2) -0.013(2) -0.001(2)

loop_
_atom_type_symbol
_atom_type_description
_atom_type_scat_dispersion_real
_atom_type_scat_dispersion_imag
_atom_type_scat_source
C C 0.0181 0.0091 'International Tables Vol C Tables 4.2.6.8 and 6.1.1.4'
H H 0.0000 0.0000 'International Tables Vol C Tables 4.2.6.8 and 6.1.1.4'
O O 0.0492 0.0322 'International Tables Vol C Tables 4.2.6.8 and 6.1.1.4'

loop_
_geom_angle_atom_site_label_1
_geom_angle_atom_site_label_2
_geom_angle_atom_site_label_3
_geom_angle
C7 O2 H2 109.5
C13 O3 C9 112.0(3)
C16 O4 C15 107.9(3)
C15 O5 H5 109.5
C21 O6 C3 117.5(3)
C2 C1 C10 113.6(3)
C2 C1 H1A 108.8
C10 C1 H1A 108.8
C2 C1 H1B 108.8
C10 C1 H1B 108.8
H1A C1 H1B 107.7
C3 C2 C1 111.1(3)
C3 C2 H2A 109.4
C1 C2 H2A 109.4
C3 C2 H2B 109.4
C1 C2 H2B 109.4
H2A C2 H2B 108.0
O6 C3 C2 108.9(3)
O6 C3 C4 106.4(3)
C2 C3 C4 113.8(3)
O6 C3 H3 109.2
C2 C3 H3 109.2
C4 C3 H3 109.2
C18 C4 C3 109.3(3)
C18 C4 C19 107.2(3)
C3 C4 C19 107.2(3)
C18 C4 C5 109.2(3)
C3 C4 C5 108.4(3)
C19 C4 C5 115.3(3)
C6 C5 C4 114.9(3)
C6 C5 C10 109.2(3)
C4 C5 C10 117.9(3)
C6 C5 H5A 104.4
C4 C5 H5A 104.4
C10 C5 H5A 104.4
O1 C6 C5 126.1(4)
O1 C6 C7 120.7(4)
C5 C6 C7 113.2(4)
O2 C7 C6 111.8(3)
O2 C7 C8 112.2(3)
C6 C7 C8 110.4(3)
O2 C7 H7 107.4
C6 C7 H7 107.4
C8 C7 H7 107.4
C17 C8 C7 109.5(3)
C17 C8 C9 114.6(3)
C7 C8 C9 109.4(3)
C17 C8 H8 107.7
C7 C8 H8 107.7
C9 C8 H8 107.7
O3 C9 C11 105.4(3)
O3 C9 C8 106.8(3)
C11 C9 C8 111.9(3)
O3 C9 C10 108.1(3)
C11 C9 C10 113.8(3)
C8 C9 C10 110.5(3)
C1 C10 C20 109.9(3)
C1 C10 C9 109.9(3)
C20 C10 C9 108.8(3)
C1 C10 C5 107.0(3)
C20 C10 C5 112.9(3)
C9 C10 C5 108.3(3)
C12 C11 C9 105.0(3)
C12 C11 H11A 110.7
C9 C11 H11A 110.7
C12 C11 H11B 110.7
C9 C11 H11B 110.7
H11A C11 H11B 108.8
C13 C12 C11 104.7(3)
C13 C12 H12A 110.8
C11 C12 H12A 110.8
C13 C12 H12B 110.8
C11 C12 H12B 110.8
H12A C12 H12B 108.9
O3 C13 C12 106.3(3)
O3 C13 C14 110.6(3)
C12 C13 C14 115.8(4)
O3 C13 C16 111.2(3)
C12 C13 C16 112.8(3)
C14 C13 C16 100.2(3)
C15 C14 C13 104.5(4)
C15 C14 H14A 110.8
C13 C14 H14A 110.8
C15 C14 H14B 110.8
C13 C14 H14B 110.8
H14A C14 H14B 108.9
O5 C15 O4 111.0(4)
O5 C15 C14 109.7(3)
O4 C15 C14 107.4(3)
O5 C15 H15 109.6
O4 C15 H15 109.6
C14 C15 H15 109.6
O4 C16 C13 103.8(3)
O4 C16 H16A 111.0
C13 C16 H16A 111.0
O4 C16 H16B 111.0
C13 C16 H16B 111.0
H16A C16 H16B 109.0
C8 C17 H17A 109.5
C8 C17 H17B 109.5
H17A C17 H17B 109.5
C8 C17 H17C 109.5
H17A C17 H17C 109.5
H17B C17 H17C 109.5
C4 C18 H18A 109.5
C4 C18 H18B 109.5
H18A C18 H18B 109.5
C4 C18 H18C 109.5
H18A C18 H18C 109.5
H18B C18 H18C 109.5
C4 C19 H19A 109.5
C4 C19 H19B 109.5
H19A C19 H19B 109.5
C4 C19 H19C 109.5
H19A C19 H19C 109.5
H19B C19 H19C 109.5
C10 C20 H20A 109.5
C10 C20 H20B 109.5
H20A C20 H20B 109.5
C10 C20 H20C 109.5
H20A C20 H20C 109.5
H20B C20 H20C 109.5
O7 C21 O6 124.5(4)
O7 C21 C22 123.6(4)
O6 C21 C22 112.0(4)
C21 C22 H22A 109.5
C21 C22 H22B 109.5
H22A C22 H22B 109.5
C21 C22 H22C 109.5
H22A C22 H22C 109.5
H22B C22 H22C 109.5

loop_
_geom_bond_atom_site_label_1
_geom_bond_atom_site_label_2
_geom_bond_distance
O1 C6 1.220(5)
O2 C7 1.421(5)
O2 H2 0.8400
O3 C13 1.446(5)
O3 C9 1.451(5)
O4 C16 1.430(5)
O4 C15 1.430(5)
O5 C15 1.389(5)
O5 H5 0.8400
O6 C21 1.330(5)
O6 C3 1.477(5)
O7 C21 1.206(5)
C1 C2 1.541(6)
C1 C10 1.544(6)
C1 H1A 0.9900
C1 H1B 0.9900
C2 C3 1.516(6)
C2 H2A 0.9900
C2 H2B 0.9900
C3 C4 1.538(6)
C3 H3 1.0000
C4 C18 1.527(6)
C4 C19 1.542(6)
C4 C5 1.561(6)
C5 C6 1.511(6)
C5 C10 1.580(6)
C5 H5A 1.0000
C6 C7 1.518(6)
C7 C8 1.538(6)
C7 H7 1.0000
C8 C17 1.530(6)
C8 C9 1.559(6)
C8 H8 1.0000
C9 C11 1.548(6)
C9 C10 1.563(6)
C10 C20 1.554(6)
C11 C12 1.521(6)
C11 H11A 0.9900
C11 H11B 0.9900
C12 C13 1.522(6)
C12 H12A 0.9900
C12 H12B 0.9900
C13 C14 1.527(6)
C13 C16 1.540(6)
C14 C15 1.508(6)
C14 H14A 0.9900
C14 H14B 0.9900
C15 H15 1.0000
C16 H16A 0.9900
C16 H16B 0.9900
C17 H17A 0.9800
C17 H17B 0.9800
C17 H17C 0.9800
C18 H18A 0.9800
C18 H18B 0.9800
C18 H18C 0.9800
C19 H19A 0.9800
C19 H19B 0.9800
C19 H19C 0.9800
C20 H20A 0.9800
C20 H20B 0.9800
C20 H20C 0.9800
C21 C22 1.498(6)
C22 H22A 0.9800
C22 H22B 0.9800
C22 H22C 0.9800

loop_
_geom_hbond_atom_site_label_D
_geom_hbond_atom_site_label_H
_geom_hbond_atom_site_label_A
_geom_hbond_distance_DH
_geom_hbond_distance_HA
_geom_hbond_distance_DA
_geom_hbond_angle_DHA
_geom_hbond_site_symmetry_A
O2 H2 O5 0.84 2.04 2.794(4) 149.9 4_456
O5 H5 O7 0.84 1.97 2.755(5) 155.4 2_665

loop_
_geom_torsion_atom_site_label_1
_geom_torsion_atom_site_label_2
_geom_torsion_atom_site_label_3
_geom_torsion_atom_site_label_4
_geom_torsion
C10 C1 C2 C3 -58.2(5)
C21 O6 C3 C2 -74.7(4)
C21 O6 C3 C4 162.2(3)
C1 C2 C3 O6 -61.2(4)
C1 C2 C3 C4 57.3(4)
O6 C3 C4 C18 -50.7(4)
C2 C3 C4 C18 -170.6(3)
O6 C3 C4 C19 -166.6(3)
C2 C3 C4 C19 73.4(4)
O6 C3 C4 C5 68.3(4)
C2 C3 C4 C5 -51.7(4)
C18 C4 C5 C6 -60.1(4)
C3 C4 C5 C6 -179.1(3)
C19 C4 C5 C6 60.7(5)
C18 C4 C5 C10 168.9(3)
C3 C4 C5 C10 49.9(5)
C19 C4 C5 C10 -70.3(5)
C4 C5 C6 O1 -14.8(6)
C10 C5 C6 O1 120.3(4)
C4 C5 C6 C7 166.4(3)
C10 C5 C6 C7 -58.6(4)
O1 C6 C7 O2 5.1(6)
C5 C6 C7 O2 -175.9(3)
O1 C6 C7 C8 -120.5(4)
C5 C6 C7 C8 58.4(5)
O2 C7 C8 C17 51.5(4)
C6 C7 C8 C17 177.0(3)
O2 C7 C8 C9 177.9(3)
C6 C7 C8 C9 -56.7(4)
C13 O3 C9 C11 4.7(4)
C13 O3 C9 C8 -114.4(3)
C13 O3 C9 C10 126.7(3)
C17 C8 C9 O3 65.0(4)
C7 C8 C9 O3 -58.4(4)
C17 C8 C9 C11 -49.8(5)
C7 C8 C9 C11 -173.2(3)
C17 C8 C9 C10 -177.7(3)
C7 C8 C9 C10 58.9(4)
C2 C1 C10 C20 -70.6(4)
C2 C1 C10 C9 169.7(3)
C2 C1 C10 C5 52.3(4)
O3 C9 C10 C1 -59.2(4)
C11 C9 C10 C1 57.4(4)
C8 C9 C10 C1 -175.7(3)
O3 C9 C10 C20 -179.6(3)
C11 C9 C10 C20 -62.9(4)
C8 C9 C10 C20 63.9(4)
O3 C9 C10 C5 57.4(4)
C11 C9 C10 C5 174.1(3)
C8 C9 C10 C5 -59.1(4)
C6 C5 C10 C1 176.3(3)
C4 C5 C10 C1 -50.2(5)
C6 C5 C10 C20 -62.7(4)
C4 C5 C10 C20 70.8(4)
C6 C5 C10 C9 57.8(4)
C4 C5 C10 C9 -168.7(3)
O3 C9 C11 C12 -19.0(4)
C8 C9 C11 C12 96.7(4)
C10 C9 C11 C12 -137.2(4)
C9 C11 C12 C13 25.5(4)
C9 O3 C13 C12 11.5(4)
C9 O3 C13 C14 137.9(3)
C9 O3 C13 C16 -111.8(4)
C11 C12 C13 O3 -23.0(4)
C11 C12 C13 C14 -146.2(4)
C11 C12 C13 C16 99.2(4)
O3 C13 C14 C15 147.7(3)
C12 C13 C14 C15 -91.4(4)
C16 C13 C14 C15 30.3(4)
C16 O4 C15 O5 104.5(4)
C16 O4 C15 C14 -15.4(5)
C13 C14 C15 O5 -131.5(4)
C13 C14 C15 O4 -10.8(5)
C15 O4 C16 C13 35.2(4)
O3 C13 C16 O4 -156.9(3)
C12 C13 C16 O4 83.7(4)
C14 C13 C16 O4 -40.0(4)
C3 O6 C21 O7 1.7(6)
C3 O6 C21 C22 -179.2(4)
